data_7214758
loop_
_publ_author_name
'Dong, Yujie'
'Xu, Bin'
'Zhang, Jibo'
'Lu, Hongguang'
'Wen, Shanpeng'
'Chen, Feipeng'
'He, Jiating'
'Li, Bao'
'Ye, Ling'
'Tian, Wenjing'

_publ_section_title
;
 Supramolecular interactions induced fluorescent organic nanowires with
 high quantum yield based on 9,10-distyrylanthracene
;
_journal_issue 20
_journal_name_full CrystEngComm
_journal_page_first 6593
_journal_paper_doi 10.1039/c2ce25276g
_journal_volume 14
_journal_year 2012
_chemical_formula_sum 'C34 H30'
_chemical_formula_weight 438.58
_chemical_name_systematic
;
?
;
_space_group_IT_number 14
_symmetry_cell_setting monoclinic
_symmetry_space_group_name_Hall '-P 2ybc'
_symmetry_space_group_name_H-M 'P 1 21/c 1'
_atom_sites_solution_hydrogens geom
_atom_sites_solution_primary direct
_atom_sites_solution_secondary difmap
_audit_creation_method SHELXL-97
_cell_angle_alpha 90.00
_cell_angle_beta 94.83(3)
_cell_angle_gamma 90.00
_cell_formula_units_Z 2
_cell_length_a 7.7071(15)
_cell_length_b 30.672(6)
_cell_length_c 5.2356(10)
_cell_measurement_temperature 293(2)
_cell_volume 1233.3(4)
_computing_structure_refinement 'SHELXL-97 (Sheldrick, 1997)'
_computing_structure_solution 'SHELXS-97 (Sheldrick, 1990)'
_diffrn_ambient_temperature 293(2)
_diffrn_measured_fraction_theta_full 0.998
_diffrn_measured_fraction_theta_max 0.998
_diffrn_radiation_monochromator graphite
_diffrn_radiation_source 'fine-focus sealed tube'
_diffrn_radiation_type MoK\a
_diffrn_radiation_wavelength 0.71073
_diffrn_reflns_av_R_equivalents 0.0665
_diffrn_reflns_av_sigmaI/netI 0.0586
_diffrn_reflns_limit_h_max 9
_diffrn_reflns_limit_h_min -9
_diffrn_reflns_limit_k_max 36
_diffrn_reflns_limit_k_min -36
_diffrn_reflns_limit_l_max 6
_diffrn_reflns_limit_l_min -5
_diffrn_reflns_number 9431
_diffrn_reflns_theta_full 24.99
_diffrn_reflns_theta_max 24.99
_diffrn_reflns_theta_min 2.97
_exptl_absorpt_coefficient_mu 0.066
_exptl_absorpt_correction_T_max 0.9927
_exptl_absorpt_correction_T_min 0.9914
_exptl_absorpt_correction_type multi-scan
_exptl_crystal_density_diffrn 1.181
_exptl_crystal_density_method 'not measured'
_exptl_crystal_F_000 468
_exptl_crystal_size_max 0.13
_exptl_crystal_size_mid 0.12
_exptl_crystal_size_min 0.11
_refine_diff_density_max 0.382
_refine_diff_density_min -0.238
_refine_diff_density_rms 0.047
_refine_ls_extinction_method none
_refine_ls_goodness_of_fit_ref 1.010
_refine_ls_hydrogen_treatment constr
_refine_ls_matrix_type full
_refine_ls_number_parameters 156
_refine_ls_number_reflns 2172
_refine_ls_number_restraints 0
_refine_ls_restrained_S_all 1.010
_refine_ls_R_factor_all 0.1178
_refine_ls_R_factor_gt 0.0766
_refine_ls_shift/su_max 0.009
_refine_ls_shift/su_mean 0.001
_refine_ls_structure_factor_coef Fsqd
_refine_ls_weighting_details 'calc w=1/[\s^2^(Fo^2^)+(0.1397P)^2^+0.3202P] where P=(Fo^2^+2Fc^2^)/3'
_refine_ls_weighting_scheme calc
_refine_ls_wR_factor_gt 0.2154
_refine_ls_wR_factor_ref 0.2451
_reflns_number_gt 1323
_reflns_number_total 2172
_reflns_threshold_expression >2sigma(I)
_cod_data_source_file c2ce25276g.txt
_cod_data_source_block 1
_cod_original_sg_symbol_H-M P2(1)/c
_cod_database_code 7214758

loop_
_symmetry_equiv_pos_as_xyz
'x, y, z'
'-x, y+1/2, -z+1/2'
'-x, -y, -z'
'x, -y-1/2, z-1/2'

loop_
_atom_site_label
_atom_site_type_symbol
_atom_site_fract_x
_atom_site_fract_y
_atom_site_fract_z
_atom_site_U_iso_or_equiv
_atom_site_adp_type
_atom_site_occupancy
_atom_site_symmetry_multiplicity
_atom_site_calc_flag
_atom_site_refinement_flags
C1 C 0.3441(5) 0.69856(14) 0.5726(11) 0.1018(15) Uani 1 1 d .
H1A H 0.2713 0.6851 0.6901 0.153 Uiso 1 1 calc R
H1B H 0.2993 0.6922 0.3999 0.153 Uiso 1 1 calc R
H1C H 0.3455 0.7295 0.5987 0.153 Uiso 1 1 calc R
C2 C 0.5272(4) 0.68088(9) 0.6182(7) 0.0613(9) Uani 1 1 d .
C3 C 0.6429(5) 0.69796(9) 0.8081(6) 0.0601(9) Uani 1 1 d .
H3 H 0.6078 0.7211 0.9064 0.072 Uiso 1 1 calc R
C4 C 0.8095(4) 0.68154(9) 0.8555(6) 0.0571(9) Uani 1 1 d .
C5 C 0.9345(6) 0.70066(13) 1.0601(8) 0.0857(12) Uani 1 1 d .
H5A H 1.0344 0.6820 1.0878 0.128 Uiso 1 1 calc R
H5B H 0.8785 0.7033 1.2164 0.128 Uiso 1 1 calc R
H5C H 0.9708 0.7290 1.0073 0.128 Uiso 1 1 calc R
C6 C 0.8585(4) 0.64681(9) 0.7063(6) 0.0599(9) Uani 1 1 d .
H6 H 0.9699 0.6352 0.7361 0.072 Uiso 1 1 calc R
C7 C 0.7451(4) 0.62901(9) 0.5140(6) 0.0556(9) Uani 1 1 d .
C8 C 0.5810(5) 0.64694(9) 0.4736(7) 0.0597(9) Uani 1 1 d .
H8 H 0.5041 0.6356 0.3438 0.072 Uiso 1 1 calc R
C9 C 0.7883(5) 0.59246(11) 0.3439(7) 0.0710(10) Uani 1 1 d .
H9 H 0.7029 0.5852 0.2149 0.085 Uiso 1 1 calc R
C10 C 0.9264(5) 0.56995(11) 0.3518(7) 0.0656(9) Uani 1 1 d .
H10 H 1.0134 0.5764 0.4803 0.079 Uiso 1 1 calc R
C11 C 0.9604(4) 0.53409(9) 0.1719(6) 0.0526(8) Uani 1 1 d .
C12 C 1.1043(4) 0.53780(9) 0.0263(5) 0.0472(8) Uani 1 1 d .
C13 C 1.2115(4) 0.57575(10) 0.0400(6) 0.0590(9) Uani 1 1 d .
H13 H 1.1877 0.5980 0.1526 0.071 Uiso 1 1 calc R
C14 C 1.3467(5) 0.58026(11) -0.1065(7) 0.0652(9) Uani 1 1 d .
H14 H 1.4164 0.6050 -0.0909 0.078 Uiso 1 1 calc R
C15 C 1.3818(5) 0.54750(11) -0.2823(8) 0.0773(11) Uani 1 1 d .
H15 H 1.4735 0.5510 -0.3852 0.093 Uiso 1 1 calc R
C16 C 1.2840(5) 0.51092(11) -0.3037(8) 0.0740(11) Uani 1 1 d .
H16 H 1.3086 0.4898 -0.4231 0.089 Uiso 1 1 calc R
C17 C 1.1442(4) 0.50393(9) -0.1478(6) 0.0522(8) Uani 1 1 d .

loop_
_atom_site_aniso_label
_atom_site_aniso_U_11
_atom_site_aniso_U_22
_atom_site_aniso_U_33
_atom_site_aniso_U_23
_atom_site_aniso_U_13
_atom_site_aniso_U_12
C1 0.070(3) 0.087(3) 0.147(4) -0.003(3) 0.005(3) 0.016(2)
C2 0.062(2) 0.0467(17) 0.077(2) 0.0052(16) 0.0157(18) -0.0009(14)
C3 0.077(2) 0.0441(16) 0.062(2) -0.0060(14) 0.0215(18) 0.0052(16)
C4 0.071(2) 0.0490(16) 0.0520(19) 0.0009(14) 0.0085(16) -0.0033(15)
C5 0.103(3) 0.081(2) 0.071(2) -0.0078(19) -0.008(2) -0.007(2)
C6 0.060(2) 0.0531(18) 0.068(2) 0.0074(15) 0.0129(17) 0.0118(15)
C7 0.072(2) 0.0434(15) 0.0543(19) -0.0094(14) 0.0215(17) -0.0023(15)
C8 0.063(2) 0.0534(17) 0.063(2) -0.0069(15) 0.0083(16) -0.0079(16)
C9 0.073(2) 0.067(2) 0.075(2) -0.0020(17) 0.0150(19) -0.0004(19)
C10 0.069(2) 0.066(2) 0.062(2) 0.0016(16) 0.0109(17) 0.0029(18)
C11 0.066(2) 0.0457(16) 0.0480(17) -0.0038(13) 0.0148(15) 0.0085(14)
C12 0.0531(18) 0.0492(15) 0.0394(16) 0.0020(12) 0.0045(13) 0.0054(13)
C13 0.071(2) 0.0546(17) 0.0512(19) -0.0060(14) 0.0017(16) -0.0026(15)
C14 0.062(2) 0.065(2) 0.069(2) 0.0083(17) 0.0091(17) -0.0110(16)
C15 0.070(2) 0.068(2) 0.100(3) 0.006(2) 0.039(2) 0.0038(18)
C16 0.080(3) 0.0554(19) 0.092(3) -0.0008(17) 0.041(2) 0.0078(17)
C17 0.055(2) 0.0495(16) 0.0541(18) 0.0026(13) 0.0149(15) 0.0108(14)

loop_
_atom_type_symbol
_atom_type_description
_atom_type_scat_dispersion_real
_atom_type_scat_dispersion_imag
_atom_type_scat_source
C C 0.0033 0.0016 'International Tables Vol C Tables 4.2.6.8 and 6.1.1.4'
H H 0.0000 0.0000 'International Tables Vol C Tables 4.2.6.8 and 6.1.1.4'

loop_
_geom_angle_atom_site_label_1
_geom_angle_atom_site_label_2
_geom_angle_atom_site_label_3
_geom_angle
_geom_angle_site_symmetry_1
_geom_angle_site_symmetry_3
C8 C2 C3 118.6(3) . .
C8 C2 C1 120.4(4) . .
C3 C2 C1 121.0(3) . .
C2 C3 C4 121.6(3) . .
C3 C4 C6 118.0(3) . .
C3 C4 C5 121.2(3) . .
C6 C4 C5 120.8(3) . .
C7 C6 C4 121.6(3) . .
C8 C7 C6 117.9(3) . .
C8 C7 C9 117.2(3) . .
C6 C7 C9 124.9(3) . .
C2 C8 C7 122.2(3) . .
C10 C9 C7 128.4(4) . .
C9 C10 C11 125.1(4) . .
C12 C11 C17 119.2(3) . 3_765
C12 C11 C10 118.3(3) . .
C17 C11 C10 122.4(3) 3_765 .
C11 C12 C13 121.3(3) . .
C11 C12 C17 120.6(3) . .
C13 C12 C17 118.0(3) . .
C14 C13 C12 121.7(3) . .
C13 C14 C15 119.9(3) . .
C16 C15 C14 120.8(3) . .
C15 C16 C17 121.5(3) . .
C11 C17 C16 121.7(3) 3_765 .
C11 C17 C12 120.2(3) 3_765 .
C16 C17 C12 118.0(3) . .

loop_
_geom_bond_atom_site_label_1
_geom_bond_atom_site_label_2
_geom_bond_distance
_geom_bond_site_symmetry_2
C1 C2 1.512(5) .
C2 C8 1.372(4) .
C2 C3 1.381(5) .
C3 C4 1.382(5) .
C4 C6 1.392(4) .
C4 C5 1.499(5) .
C6 C7 1.388(5) .
C7 C8 1.379(5) .
C7 C9 1.487(5) .
C9 C10 1.266(5) .
C10 C11 1.486(4) .
C11 C12 1.403(4) .
C11 C17 1.417(4) 3_765
C12 C13 1.425(4) .
C12 C17 1.432(4) .
C13 C14 1.352(5) .
C14 C15 1.404(5) .
C15 C16 1.351(5) .
C16 C17 1.421(5) .
C17 C11 1.417(4) 3_765
